data_4330015
loop_
_publ_author_name
'Samit Majumder'
'Leena Mandal'
'Sasankasekhar Mohanta'

_publ_section_title
;
 Syntheses, Structures, and Steady State and Time Resolved Photophysical
 Properties of a Tetraiminodiphenol Macrocyclic Ligand and Its Dinuclear
 Zinc(II)/Cadmium(II) Complexes with Coordinating and Noncoordinating
 Anions
;
_journal_name_full 'Inorganic Chemistry'
_journal_page_first 8739
_journal_page_last 8749
_journal_paper_doi 10.1021/ic300412u
_journal_volume 51
_journal_year 2012
_chemical_formula_sum 'C36 H50 Cl2 N6 O14 Zn2'
_chemical_formula_weight 992.52
_chemical_name_systematic
; 
 ? 
;
_space_group_IT_number 60
_symmetry_cell_setting orthorhombic
_symmetry_space_group_name_Hall '-P 2n 2ab'
_symmetry_space_group_name_H-M 'P b c n'
_atom_sites_solution_hydrogens geom
_atom_sites_solution_primary direct
_atom_sites_solution_secondary difmap
_audit_creation_method SHELXL-97
_cell_angle_alpha 90.00
_cell_angle_beta 90.00
_cell_angle_gamma 90.00
_cell_formula_units_Z 4
_cell_length_a 12.4183(16)
_cell_length_b 19.863(3)
_cell_length_c 18.096(2)
_cell_measurement_temperature 296(2)
_cell_measurement_theta_max 22.14
_cell_measurement_theta_min 2.24
_cell_volume 4463.6(10)
_computing_cell_refinement 'Bruker SAINT'
_computing_data_collection 'Bruker APEX2'
_computing_data_reduction 'Bruker SAINT'
_computing_molecular_graphics 'Bruker SHELXTL'
_computing_publication_material 'Bruker SHELXTL'
_computing_structure_refinement 'SHELXL-97 (Sheldrick, 2008)'
_computing_structure_solution 'SHELXS-97 (Sheldrick, 2008)'
_diffrn_ambient_temperature 296(2)
_diffrn_measured_fraction_theta_full 0.997
_diffrn_measured_fraction_theta_max 0.997
_diffrn_measurement_device_type 'Bruker APEX-II CCD'
_diffrn_measurement_method '\f and \w scans'
_diffrn_radiation_monochromator graphite
_diffrn_radiation_source 'fine-focus sealed tube'
_diffrn_radiation_type MoK\a
_diffrn_radiation_wavelength 0.71073
_diffrn_reflns_av_R_equivalents 0.0501
_diffrn_reflns_av_sigmaI/netI 0.0320
_diffrn_reflns_limit_h_max 15
_diffrn_reflns_limit_h_min -15
_diffrn_reflns_limit_k_max 22
_diffrn_reflns_limit_k_min -24
_diffrn_reflns_limit_l_max 21
_diffrn_reflns_limit_l_min -21
_diffrn_reflns_number 31079
_diffrn_reflns_theta_full 25.52
_diffrn_reflns_theta_max 25.52
_diffrn_reflns_theta_min 1.93
_exptl_absorpt_coefficient_mu 1.263
_exptl_absorpt_correction_T_max 0.7863
_exptl_absorpt_correction_T_min 0.7031
_exptl_absorpt_correction_type multi-scan
_exptl_absorpt_process_details 'sadabas(Sheldrick, 2008)'
_exptl_crystal_colour YELLOW
_exptl_crystal_density_diffrn 1.477
_exptl_crystal_description BLOCK
_exptl_crystal_F_000 2056
_exptl_crystal_size_max 0.30
_exptl_crystal_size_mid 0.25
_exptl_crystal_size_min 0.20
_refine_diff_density_max 0.791
_refine_diff_density_min -0.946
_refine_diff_density_rms 0.096
_refine_ls_extinction_method none
_refine_ls_goodness_of_fit_ref 1.179
_refine_ls_hydrogen_treatment constr
_refine_ls_matrix_type full
_refine_ls_number_parameters 276
_refine_ls_number_reflns 4154
_refine_ls_number_restraints 0
_refine_ls_restrained_S_all 1.179
_refine_ls_R_factor_all 0.0998
_refine_ls_R_factor_gt 0.0652
_refine_ls_shift/su_max 0.002
_refine_ls_shift/su_mean 0.000
_refine_ls_structure_factor_coef Fsqd
_refine_ls_weighting_details 'calc w=1/[\s^2^(Fo^2^)+(0.0800P)^2^+8.0000P] where P=(Fo^2^+2Fc^2^)/3'
_refine_ls_weighting_scheme calc
_refine_ls_wR_factor_gt 0.1749
_refine_ls_wR_factor_ref 0.1967
_reflns_number_gt 2765
_reflns_number_total 4154
_reflns_threshold_expression >2sigma(I)
_cod_data_source_file ic300412u_si_002_2.cif
_cod_data_source_block 2
_cod_original_cell_volume 4463.8(10)
_cod_database_code 4330015

loop_
_symmetry_equiv_pos_as_xyz
'x, y, z'
'x+1/2, -y+1/2, -z'
'-x, y, -z+1/2'
'-x+1/2, -y+1/2, z+1/2'
'-x, -y, -z'
'-x-1/2, y-1/2, z'
'x, -y, z-1/2'
'x-1/2, y-1/2, -z-1/2'

loop_
_atom_site_label
_atom_site_type_symbol
_atom_site_fract_x
_atom_site_fract_y
_atom_site_fract_z
_atom_site_U_iso_or_equiv
_atom_site_adp_type
_atom_site_occupancy
_atom_site_symmetry_multiplicity
_atom_site_calc_flag
_atom_site_refinement_flags
Zn1 Zn 0.52310(5) 0.42680(3) 1.03623(3) 0.0496(3) Uani 1 1 d .
Cl1 Cl 0.8102(3) 0.31950(15) 0.19141(19) 0.1367(10) Uani 1 1 d .
O1 O 0.5360(3) 0.47901(18) 0.93885(18) 0.0531(9) Uani 1 1 d .
O2 O 0.6750(4) 0.4336(2) 1.0720(3) 0.0826(14) Uani 1 1 d .
O5 O 0.8902(8) 0.2850(4) 0.1602(6) 0.204(5) Uani 1 1 d .
N1 N 0.5206(4) 0.3385(2) 0.9768(2) 0.0529(11) Uani 1 1 d .
C7 C 0.7073(6) 0.3852(4) 0.6674(3) 0.079(2) Uani 1 1 d .
H7A H 0.6711 0.3437 0.6542 0.095 Uiso 1 1 calc R
H7B H 0.6925 0.4179 0.6289 0.095 Uiso 1 1 calc R
N3 N 0.9052(6) 0.5356(4) 0.9074(4) 0.0910(18) Uani 1 1 d .
C5 C 0.6258(5) 0.3669(3) 0.7930(3) 0.0602(15) Uani 1 1 d .
H5 H 0.6295 0.3209 0.7837 0.072 Uiso 1 1 calc R
O4 O 0.8137(12) 0.3874(4) 0.1892(6) 0.244(6) Uani 1 1 d .
C18 C 0.8348(8) 0.4985(6) 0.9453(6) 0.116(3) Uani 1 1 d .
C1 C 0.5758(4) 0.4574(3) 0.8760(3) 0.0484(12) Uani 1 1 d .
O3 O 0.8087(6) 0.5138(4) 1.0058(5) 0.145(3) Uani 1 1 d .
N2 N 0.4422(4) 0.3889(2) 1.1252(2) 0.0549(11) Uani 1 1 d .
C12 C 0.4394(6) 0.3153(3) 1.1364(3) 0.0660(16) Uani 1 1 d .
H12A H 0.3899 0.3053 1.1765 0.079 Uiso 1 1 calc R
H12B H 0.5104 0.3004 1.1516 0.079 Uiso 1 1 calc R
C14 C 0.3887(7) 0.2023(3) 1.0949(4) 0.085(2) Uani 1 1 d .
H14A H 0.4521 0.1867 1.1199 0.127 Uiso 1 1 calc R
H14B H 0.3749 0.1742 1.0528 0.127 Uiso 1 1 calc R
H14C H 0.3283 0.2004 1.1279 0.127 Uiso 1 1 calc R
C9 C 0.5509(5) 0.3346(3) 0.9097(3) 0.0556(14) Uani 1 1 d .
H9 H 0.5510 0.2915 0.8895 0.067 Uiso 1 1 calc R
C15 C 0.3967(5) 0.4249(3) 1.1745(3) 0.0571(14) Uani 1 1 d .
H15 H 0.3632 0.4012 1.2125 0.068 Uiso 1 1 calc R
C3 C 0.6520(5) 0.4778(3) 0.7544(3) 0.0619(16) Uani 1 1 d .
H3 H 0.6752 0.5086 0.7191 0.074 Uiso 1 1 calc R
C2 C 0.6098(4) 0.5028(3) 0.8205(3) 0.0523(13) Uani 1 1 d .
C17 C 0.9567(10) 0.5931(6) 0.9352(8) 0.166(5) Uani 1 1 d .
H17B H 1.0324 0.5906 0.9245 0.249 Uiso 1 1 calc R
H17C H 0.9463 0.5955 0.9877 0.249 Uiso 1 1 calc R
H17A H 0.9268 0.6325 0.9124 0.249 Uiso 1 1 calc R
C13 C 0.3028(6) 0.3031(4) 1.0361(4) 0.086(2) Uani 1 1 d .
H13A H 0.2470 0.3029 1.0728 0.128 Uiso 1 1 calc R
H13B H 0.2813 0.2756 0.9950 0.128 Uiso 1 1 calc R
H13C H 0.3149 0.3484 1.0195 0.128 Uiso 1 1 calc R
C11 C 0.4057(5) 0.2753(3) 1.0692(3) 0.0607(15) Uani 1 1 d .
C10 C 0.4972(6) 0.2732(3) 1.0129(4) 0.0663(17) Uani 1 1 d .
H10A H 0.5620 0.2577 1.0375 0.080 Uiso 1 1 calc R
H10B H 0.4793 0.2405 0.9750 0.080 Uiso 1 1 calc R
C6 C 0.5852(4) 0.3879(3) 0.8607(3) 0.0511(13) Uani 1 1 d .
C8 C 0.8240(7) 0.3728(6) 0.6701(5) 0.140(4) Uani 1 1 d .
H8A H 0.8614 0.4149 0.6750 0.210 Uiso 1 1 calc R
H8B H 0.8463 0.3508 0.6254 0.210 Uiso 1 1 calc R
H8C H 0.8404 0.3446 0.7116 0.210 Uiso 1 1 calc R
C16 C 0.9294(11) 0.5130(9) 0.8375(7) 0.204(7) Uani 1 1 d .
H16A H 0.9097 0.5466 0.8019 0.306 Uiso 1 1 calc R
H16C H 0.8902 0.4723 0.8277 0.306 Uiso 1 1 calc R
H16B H 1.0053 0.5042 0.8340 0.306 Uiso 1 1 calc R
C4 C 0.6611(5) 0.4106(3) 0.7385(3) 0.0626(16) Uani 1 1 d .
O6 O 0.8052(11) 0.3000(6) 0.2662(6) 0.270(7) Uani 1 1 d .
O7 O 0.7224(11) 0.3126(7) 0.1527(11) 0.360(12) Uani 1 1 d .

loop_
_atom_site_aniso_label
_atom_site_aniso_U_11
_atom_site_aniso_U_22
_atom_site_aniso_U_33
_atom_site_aniso_U_23
_atom_site_aniso_U_13
_atom_site_aniso_U_12
Zn1 0.0612(4) 0.0471(4) 0.0405(4) 0.0050(3) 0.0080(3) 0.0021(3)
Cl1 0.139(3) 0.111(2) 0.159(3) 0.0196(19) 0.025(2) 0.0180(17)
O1 0.072(3) 0.049(2) 0.0379(18) 0.0017(16) 0.0132(17) 0.0070(18)
O2 0.067(3) 0.093(3) 0.087(3) 0.020(3) -0.011(3) -0.007(2)
O5 0.195(9) 0.152(7) 0.265(11) -0.059(7) 0.125(8) 0.029(6)
N1 0.059(3) 0.047(3) 0.053(3) 0.006(2) 0.009(2) 0.003(2)
C7 0.099(5) 0.088(5) 0.051(3) -0.011(3) 0.019(3) 0.005(4)
N3 0.084(4) 0.095(5) 0.094(5) 0.005(4) 0.019(4) 0.005(4)
C5 0.068(4) 0.060(4) 0.053(3) -0.009(3) 0.005(3) 0.005(3)
O4 0.419(19) 0.107(6) 0.207(10) 0.001(6) 0.027(10) 0.108(9)
C18 0.089(6) 0.151(9) 0.108(7) 0.000(7) 0.014(6) 0.019(6)
C1 0.051(3) 0.058(3) 0.036(3) 0.002(2) 0.003(2) 0.004(3)
O3 0.122(5) 0.156(7) 0.156(7) 0.020(6) 0.023(5) -0.043(5)
N2 0.069(3) 0.049(3) 0.046(2) 0.009(2) 0.008(2) 0.002(2)
C12 0.086(4) 0.053(4) 0.059(3) 0.016(3) 0.011(3) 0.005(3)
C14 0.110(6) 0.056(4) 0.088(5) 0.012(3) 0.021(4) -0.010(4)
C9 0.063(4) 0.051(3) 0.053(3) -0.006(3) 0.005(3) 0.006(3)
C15 0.066(4) 0.063(4) 0.043(3) 0.012(3) 0.010(3) -0.005(3)
C3 0.075(4) 0.070(4) 0.041(3) 0.007(3) 0.013(3) -0.002(3)
C2 0.057(3) 0.058(3) 0.042(3) 0.004(2) 0.007(2) 0.000(3)
C17 0.127(10) 0.136(10) 0.236(14) -0.030(10) 0.048(10) -0.049(8)
C13 0.067(4) 0.089(5) 0.100(5) 0.018(4) -0.003(4) -0.001(4)
C11 0.068(4) 0.047(3) 0.067(4) 0.008(3) 0.012(3) 0.000(3)
C10 0.087(5) 0.048(3) 0.064(4) 0.007(3) 0.015(3) 0.005(3)
C6 0.056(3) 0.056(3) 0.042(3) -0.003(2) 0.003(2) 0.004(3)
C8 0.089(7) 0.234(13) 0.097(6) -0.053(7) 0.029(5) 0.011(7)
C16 0.172(12) 0.31(2) 0.134(10) -0.066(12) 0.032(9) 0.035(13)
C4 0.066(4) 0.078(4) 0.043(3) -0.005(3) 0.009(3) 0.000(3)
O6 0.377(17) 0.226(11) 0.208(10) 0.145(9) 0.148(11) 0.104(11)
O7 0.253(13) 0.230(13) 0.60(3) 0.037(15) -0.310(18) -0.014(10)

loop_
_atom_type_symbol
_atom_type_description
_atom_type_scat_dispersion_real
_atom_type_scat_dispersion_imag
_atom_type_scat_source
C C 0.0033 0.0016 'International Tables Vol C Tables 4.2.6.8 and 6.1.1.4'
H H 0.0000 0.0000 'International Tables Vol C Tables 4.2.6.8 and 6.1.1.4'
N N 0.0061 0.0033 'International Tables Vol C Tables 4.2.6.8 and 6.1.1.4'
O O 0.0106 0.0060 'International Tables Vol C Tables 4.2.6.8 and 6.1.1.4'
Cl Cl 0.1484 0.1585 'International Tables Vol C Tables 4.2.6.8 and 6.1.1.4'
Zn Zn 0.2839 1.4301 'International Tables Vol C Tables 4.2.6.8 and 6.1.1.4'

loop_
_geom_angle_atom_site_label_1
_geom_angle_atom_site_label_2
_geom_angle_atom_site_label_3
_geom_angle
_geom_angle_site_symmetry_1
_geom_angle_site_symmetry_3
O2 Zn1 N2 103.54(19) . .
O2 Zn1 O1 99.80(18) . .
N2 Zn1 O1 154.47(17) . .
O2 Zn1 N1 103.9(2) . .
N2 Zn1 N1 95.23(18) . .
O1 Zn1 N1 89.03(15) . .
O2 Zn1 O1 101.80(19) . 5_667
N2 Zn1 O1 89.22(16) . 5_667
O1 Zn1 O1 75.91(15) . 5_667
N1 Zn1 O1 152.06(17) . 5_667
O7 Cl1 O5 110.0(10) . .
O7 Cl1 O4 96.7(8) . .
O5 Cl1 O4 118.6(7) . .
O7 Cl1 O6 116.7(11) . .
O5 Cl1 O6 107.4(7) . .
O4 Cl1 O6 107.7(7) . .
C1 O1 Zn1 127.5(3) . .
C1 O1 Zn1 128.4(3) . 5_667
Zn1 O1 Zn1 104.08(15) . 5_667
C9 N1 C10 115.2(5) . .
C9 N1 Zn1 123.1(4) . .
C10 N1 Zn1 121.2(4) . .
C8 C7 C4 114.0(6) . .
C8 C7 H7A 108.8 . .
C4 C7 H7A 108.8 . .
C8 C7 H7B 108.8 . .
C4 C7 H7B 108.8 . .
H7A C7 H7B 107.7 . .
C18 N3 C16 115.8(11) . .
C18 N3 C17 124.4(9) . .
C16 N3 C17 119.7(10) . .
C4 C5 C6 123.7(6) . .
C4 C5 H5 118.2 . .
C6 C5 H5 118.2 . .
O3 C18 N3 120.9(11) . .
O1 C1 C6 121.3(5) . .
O1 C1 C2 121.3(5) . .
C6 C1 C2 117.3(5) . .
C15 N2 C12 116.6(5) . .
C15 N2 Zn1 124.3(4) . .
C12 N2 Zn1 119.0(4) . .
N2 C12 C11 114.6(5) . .
N2 C12 H12A 108.6 . .
C11 C12 H12A 108.6 . .
N2 C12 H12B 108.6 . .
C11 C12 H12B 108.6 . .
H12A C12 H12B 107.6 . .
C11 C14 H14A 109.5 . .
C11 C14 H14B 109.5 . .
H14A C14 H14B 109.5 . .
C11 C14 H14C 109.5 . .
H14A C14 H14C 109.5 . .
H14B C14 H14C 109.5 . .
N1 C9 C6 128.8(5) . .
N1 C9 H9 115.6 . .
C6 C9 H9 115.6 . .
N2 C15 C2 128.8(5) . 5_667
N2 C15 H15 115.6 . .
C2 C15 H15 115.6 5_667 .
C4 C3 C2 123.8(5) . .
C4 C3 H3 118.1 . .
C2 C3 H3 118.1 . .
C3 C2 C1 119.6(5) . .
C3 C2 C15 115.4(5) . 5_667
C1 C2 C15 125.0(5) . 5_667
N3 C17 H17B 109.5 . .
N3 C17 H17C 109.5 . .
H17B C17 H17C 109.5 . .
N3 C17 H17A 109.5 . .
H17B C17 H17A 109.5 . .
H17C C17 H17A 109.5 . .
C11 C13 H13A 109.5 . .
C11 C13 H13B 109.5 . .
H13A C13 H13B 109.5 . .
C11 C13 H13C 109.5 . .
H13A C13 H13C 109.5 . .
H13B C13 H13C 109.5 . .
C12 C11 C13 111.1(5) . .
C12 C11 C10 110.2(6) . .
C13 C11 C10 111.9(6) . .
C12 C11 C14 106.8(5) . .
C13 C11 C14 110.3(6) . .
C10 C11 C14 106.2(5) . .
N1 C10 C11 114.7(5) . .
N1 C10 H10A 108.6 . .
C11 C10 H10A 108.6 . .
N1 C10 H10B 108.6 . .
C11 C10 H10B 108.6 . .
H10A C10 H10B 107.6 . .
C5 C6 C1 119.8(5) . .
C5 C6 C9 115.3(5) . .
C1 C6 C9 124.9(5) . .
C7 C8 H8A 109.5 . .
C7 C8 H8B 109.5 . .
H8A C8 H8B 109.5 . .
C7 C8 H8C 109.5 . .
H8A C8 H8C 109.5 . .
H8B C8 H8C 109.5 . .
N3 C16 H16A 109.5 . .
N3 C16 H16C 109.5 . .
H16A C16 H16C 109.5 . .
N3 C16 H16B 109.5 . .
H16A C16 H16B 109.5 . .
H16C C16 H16B 109.5 . .
C3 C4 C5 115.8(5) . .
C3 C4 C7 122.7(6) . .
C5 C4 C7 121.5(6) . .

loop_
_geom_bond_atom_site_label_1
_geom_bond_atom_site_label_2
_geom_bond_distance
_geom_bond_site_symmetry_2
Zn1 O2 1.999(5) .
Zn1 N2 2.042(4) .
Zn1 O1 2.051(3) .
Zn1 N1 2.059(5) .
Zn1 O1 2.060(4) 5_667
Cl1 O7 1.304(9) .
Cl1 O5 1.332(7) .
Cl1 O4 1.350(9) .
Cl1 O6 1.409(9) .
O1 C1 1.312(6) .
O1 Zn1 2.060(4) 5_667
N1 C9 1.273(7) .
N1 C10 1.480(7) .
C7 C8 1.471(11) .
C7 C4 1.495(8) .
C7 H7A 0.9700 .
C7 H7B 0.9700 .
N3 C18 1.334(12) .
N3 C16 1.377(12) .
N3 C17 1.402(12) .
C5 C4 1.385(8) .
C5 C6 1.390(7) .
C5 H5 0.9300 .
C18 O3 1.181(11) .
C1 C6 1.413(8) .
C1 C2 1.415(7) .
N2 C15 1.274(7) .
N2 C12 1.478(7) .
C12 C11 1.512(9) .
C12 H12A 0.9700 .
C12 H12B 0.9700 .
C14 C11 1.538(8) .
C14 H14A 0.9600 .
C14 H14B 0.9600 .
C14 H14C 0.9600 .
C9 C6 1.446(8) .
C9 H9 0.9300 .
C15 C2 1.441(8) 5_667
C15 H15 0.9300 .
C3 C4 1.371(8) .
C3 C2 1.397(7) .
C3 H3 0.9300 .
C2 C15 1.442(8) 5_667
C17 H17B 0.9600 .
C17 H17C 0.9600 .
C17 H17A 0.9600 .
C13 C11 1.516(9) .
C13 H13A 0.9600 .
C13 H13B 0.9600 .
C13 H13C 0.9600 .
C11 C10 1.527(8) .
C10 H10A 0.9700 .
C10 H10B 0.9700 .
C8 H8A 0.9600 .
C8 H8B 0.9600 .
C8 H8C 0.9600 .
C16 H16A 0.9600 .
C16 H16C 0.9600 .
C16 H16B 0.9600 .
